data_4320096
loop_
_publ_author_name
'Pau Artus'
'Colette Boskovic'
'Jae Yoo'
'William E. Streib'
'Louis-Claude Brunel'
'David N. Hendrickson'
'George Christou'

_publ_section_title
;
 Single-Molecule Magnets: Site-Specific Ligand Abstraction from
 [Mn12O12(O2CR)16(H2O)4] and the Preparation and Properties of
 [Mn12O12(NO3)4(O2CCH2But)12(H2O)4]
;
_journal_name_full 'Inorganic Chemistry'
_journal_page_first 4199
_journal_page_last 4210
_journal_paper_doi 10.1021/ic010252g
_journal_volume 40
_journal_year 2001
_chemical_formula_moiety 'C72 H140 Mn12 N4 O52, C H3 N O2'
_chemical_formula_sum 'C73 H143 Mn12 N5 O54'
_chemical_formula_weight 2614.2
_space_group_IT_number 15
_symmetry_cell_setting monoclinic
_symmetry_space_group_name_Hall '-C 2yc'
_symmetry_space_group_name_H-M 'C 1 2/c 1'
_audit_creation_method 'minor manual editing of SDT2CIF v. 1.2 BETA  output'
_cell_angle_alpha 90
_cell_angle_beta 104.606(11)
_cell_angle_gamma 90
_cell_formula_units_Z 8
_cell_length_a 21.280(5)
_cell_length_b 34.430(8)
_cell_length_c 33.023(8)
_cell_measurement_reflns_used 140
_cell_measurement_temperature 105
_cell_measurement_theta_max 15.18
_cell_measurement_theta_min 9.92
_cell_volume 23413(10)
_computing_cell_refinement 'XTEL, local package'
_computing_data_collection 'NPS, local program'
_computing_data_reduction 'XTEL, local package'
_computing_molecular_graphics 'XTEL, local package'
_computing_publication_material 'XTEL, local package'
_computing_structure_refinement 'XTEL, local package'
_computing_structure_solution MULTAN78
_diffrn_ambient_temperature 105
_diffrn_measured_fraction_theta_full 0
_diffrn_measured_fraction_theta_max 1
_diffrn_measurement_device_type 'refurbished Picker diffractometer'
_diffrn_measurement_method '\q/2\q scans'
_diffrn_radiation_type 'Mo K\a'
_diffrn_radiation_wavelength 0.71069
_diffrn_reflns_av_R_equivalents 0.046
_diffrn_reflns_limit_h_max 22
_diffrn_reflns_limit_h_min -22
_diffrn_reflns_limit_k_max 1
_diffrn_reflns_limit_k_min -37
_diffrn_reflns_limit_l_max 5
_diffrn_reflns_limit_l_min -35
_diffrn_reflns_number 17453
_diffrn_reflns_theta_full 0
_diffrn_reflns_theta_max 22.5643
_diffrn_reflns_theta_min 3.01678
_diffrn_standards_decay_% 1.1
_diffrn_standards_interval_count 300
_diffrn_standards_number 4
_exptl_absorpt_coefficient_mu 1.3328
_exptl_absorpt_correction_T_max 0.742
_exptl_absorpt_correction_T_min 0.475
_exptl_absorpt_correction_type analytical
_exptl_absorpt_process_details Tompa
_exptl_crystal_colour brown
_exptl_crystal_density_diffrn 1.483
_exptl_crystal_density_method 'not measured'
_exptl_crystal_description 'flat plate'
_exptl_crystal_F_000 10784
_exptl_crystal_size_max .4
_exptl_crystal_size_mid .4
_exptl_crystal_size_min .15
_refine_diff_density_max 1.04
_refine_diff_density_min -0.86
_refine_ls_abs_structure_details none
_refine_ls_extinction_coef -0.000000004(4)
_refine_ls_extinction_expression
;
Larson, A. C. (1967).  Acta Cryst. 23, p. 664.  Eq. (3)
;
_refine_ls_extinction_method Zachariasen
_refine_ls_goodness_of_fit_ref 1.7088
_refine_ls_hydrogen_treatment noref
_refine_ls_matrix_type full
_refine_ls_number_parameters 1243
_refine_ls_number_reflns 9631
_refine_ls_R_factor_gt 0.0746
_refine_ls_shift/su_max 0.1459
_refine_ls_structure_factor_coef F
_refine_ls_weighting_details w^-1^=\s^2^(F)+(.07F)^2^
_refine_ls_weighting_scheme calc
_refine_ls_wR_factor_ref 0.0754
_reflns_number_gt 9631
_reflns_number_total 15362
_reflns_threshold_expression F^2^>2.0\s(F^2^)
_cod_data_source_file ic010252g.cif
_cod_data_source_block MSC99034
_cod_original_cell_volume 23413(15)
_cod_original_sg_symbol_H-M 'C 2/c'
_cod_database_code 4320096

loop_
_symmetry_equiv_pos_as_xyz
x,y,z
1/2+x,1/2+y,z
-x,y,1/2-z
1/2-x,1/2+y,1/2-z
x,-y,1/2+z
1/2+x,1/2-y,1/2+z
-x,-y,-z
1/2-x,1/2-y,-z

loop_
_atom_site_label
_atom_site_type_symbol
_atom_site_fract_x
_atom_site_fract_y
_atom_site_fract_z
_atom_site_U_iso_or_equiv
_atom_site_adp_type
_atom_site_occupancy
_atom_site_disorder_group
_atom_site_disorder_assembly
MN1 MN 0.84956(7) 0.91125(4) 0.88455(5) 0.0183(5) Uani 1 0 .
MN2 MN 0.77561(7) 0.86846(4) 0.92938(5) 0.0170(5) Uani 1 0 .
MN3 MN 0.82941(7) 0.82750(4) 0.87180(5) 0.0173(5) Uani 1 0 .
MN4 MN 0.91686(7) 0.85699(4) 0.94409(4) 0.0159(5) Uani 1 0 .
MN5 MN 0.87265(7) 0.99011(4) 0.89545(5) 0.0218(6) Uani 1 0 .
MN6 MN 0.73149(7) 0.96464(4) 0.91536(5) 0.0217(6) Uani 1 0 .
MN7 MN 0.64408(7) 0.88427(4) 0.91801(5) 0.0215(6) Uani 1 0 .
MN8 MN 0.67253(7) 0.80229(4) 0.86834(5) 0.0193(5) Uani 1 0 .
MN9 MN 0.80403(7) 0.74942(4) 0.85786(4) 0.0178(5) Uani 1 0 .
MN10 MN 0.95260(7) 0.76481(4) 0.91787(5) 0.0176(5) Uani 1 0 .
MN11 MN 1.04926(7) 0.84057(4) 0.95803(4) 0.0176(5) Uani 1 0 .
MN12 MN 1.00922(7) 0.93410(4) 0.92765(5) 0.0194(5) Uani 1 0 .
O13 O 0.7804(3) 0.87436(17) 0.8723(2) 0.019(2) Uani 1 0 .
O14 O 0.8551(3) 0.89780(16) 0.94098(19) 0.019(2) Uani 1 0 .
O15 O 0.8368(3) 0.82769(16) 0.93045(19) 0.017(2) Uani 1 0 .
O16 O 0.8989(3) 0.86360(17) 0.88490(19) 0.021(2) Uani 1 0 .
O17 O 0.9215(3) 0.94365(16) 0.9031(2) 0.020(2) Uani 1 0 .
O18 O 0.8007(3) 0.95609(17) 0.8897(2) 0.025(3) Uani 1 0 .
O19 O 0.7223(3) 0.91178(17) 0.92584(19) 0.020(2) Uani 1 0 .
O20 O 0.6961(3) 0.84215(17) 0.90913(19) 0.021(2) Uani 1 0 .
O21 O 0.7584(3) 0.79420(17) 0.8646(2) 0.021(2) Uani 1 0 .
O22 O 0.8787(3) 0.78092(16) 0.87742(19) 0.017(2) Uani 1 0 .
O23 O 0.9687(3) 0.81411(17) 0.94235(19) 0.019(2) Uani 1 0 .
O24 O 0.9934(3) 0.88487(17) 0.94791(19) 0.019(2) Uani 1 0 .
O25 O 0.8444(3) 0.91942(18) 0.8271(2) 0.022(3) Uani 1 0 .
C26 C 0.8505(5) 0.9533(3) 0.8098(3) 0.033(4) Uani 1 0 .
O27 O 0.8622(3) 0.98445(19) 0.8293(2) 0.030(3) Uani 1 0 .
C28 C 0.8427(8) 0.9527(4) 0.7632(4) 0.063(7) Uani 1 0 .
C29 C 0.7765(9) 0.9621(5) 0.7376(6) 0.088(5) Uiso 1 0 .
C30 C 0.7343(13) 0.9264(8) 0.7447(8) 0.161(10) Uiso 1 0 .
C31 C 0.7455(16) 0.9970(10) 0.7480(10) 0.213(13) Uiso 1 0 .
C32 C 0.7725(12) 0.9622(7) 0.6908(8) 0.157(9) Uiso 1 0 .
O33 O 0.7776(3) 0.85959(16) 0.98655(19) 0.017(2) Uani 1 0 .
C34 C 0.7301(6) 0.8611(3) 1.0030(3) 0.028(4) Uani 1 0 .
O35 O 0.6716(3) 0.86867(19) 0.9833(2) 0.026(3) Uani 1 0 .
C36 C 0.7458(6) 0.8540(3) 1.0497(3) 0.036(4) Uani 1 0 .
C37 C 0.7364(5) 0.8889(3) 1.0760(3) 0.029(4) Uani 1 0 .
C38 C 0.7589(6) 0.8772(3) 1.1215(3) 0.039(5) Uani 1 0 .
C39 C 0.7821(9) 0.9205(4) 1.0676(4) 0.083(8) Uani 1 0 .
C40 C 0.6681(8) 0.9018(6) 1.0683(4) 0.099(8) Uani 1 0 .
O41 O 0.8227(3) 0.83084(17) 0.8132(2) 0.020(2) Uani 1 0 .
C42 C 0.8120(5) 0.8024(3) 0.7867(3) 0.023(4) Uani 1 0 .
O43 O 0.8027(3) 0.76829(19) 0.79529(19) 0.023(3) Uani 1 0 .
C44 C 0.8084(5) 0.8150(3) 0.7419(3) 0.032(4) Uani 1 0 .
C45 C 0.8365(5) 0.7888(3) 0.7147(3) 0.034(4) Uani 1 0 .
C46 C 0.8346(6) 0.8109(4) 0.6733(3) 0.045(5) Uani 1 0 .
C47 C 0.9060(6) 0.7775(4) 0.7361(4) 0.053(5) Uani 1 0 .
C48 C 0.7952(7) 0.7519(4) 0.7025(4) 0.057(6) Uani 1 0 .
O49 O 0.9292(3) 0.85325(17) 1.00310(19) 0.019(2) Uani 1 0 .
C50 C 0.9862(5) 0.8467(3) 1.0295(3) 0.020(4) Uani 1 0 .
O51 O 1.0382(3) 0.84275(17) 1.02057(19) 0.019(2) Uani 1 0 .
C52 C 0.9805(5) 0.8429(3) 1.0740(3) 0.034(4) Uani 1 0 .
C53 C 0.9966(6) 0.8023(3) 1.0924(4) 0.038(5) Uani 1 0 .
C54 C 0.9689(6) 0.7988(3) 1.1301(3) 0.041(5) Uani 1 0 .
C55 C 0.9653(7) 0.7714(3) 1.0591(4) 0.051(5) Uani 1 0 .
C56 C 1.0716(6) 0.7965(4) 1.1053(4) 0.053(5) Uani 1 0 .
O57 O 0.8215(4) 1.03695(18) 0.8858(2) 0.033(3) Uani 1 0 .
C58 C 0.7674(6) 1.0436(3) 0.8925(3) 0.033(5) Uani 1 0 .
O59 O 0.7320(3) 1.02071(19) 0.9057(2) 0.032(3) Uani 1 0 .
C60 C 0.7415(7) 1.0855(3) 0.8865(4) 0.056(6) Uani 1 0 .
C61 C 0.7333(8) 1.1023(5) 0.8454(5) 0.080(5) Uiso 1 0 .
C62 C 0.7032(8) 1.1428(4) 0.8427(4) 0.068(7) Uani 1 0 .
C63 C 0.6683(11) 1.0727(6) 0.8208(7) 0.132(8) Uiso 1 0 .
C64 C 0.7718(9) 1.0945(5) 0.8156(6) 0.095(6) Uiso 1 0 .
O65 O 0.9465(3) 1.02337(18) 0.9019(2) 0.026(3) Uani 1 0 .
C66 C 1.0052(6) 1.0158(3) 0.8994(3) 0.030(4) Uani 1 0 .
O67 O 1.0325(3) 0.98317(19) 0.9067(2) 0.027(3) Uani 1 0 .
C68 C 1.0424(5) 1.0473(3) 0.8832(4) 0.034(4) Uani 1 0 .
C69 C 1.0269(5) 1.0517(3) 0.8360(3) 0.033(4) Uani 1 0 .
C70 C 1.0724(7) 1.0827(4) 0.8260(4) 0.062(6) Uani 1 0 .
C71 C 0.9567(7) 1.0650(4) 0.8181(4) 0.072(6) Uani 1 0 .
C72 C 1.0383(8) 1.0125(5) 0.8170(4) 0.081(8) Uani 1 0 .
O73 O 0.6642(3) 0.97761(19) 0.9435(2) 0.028(3) Uani 1 0 .
C74 C 0.6092(6) 0.9623(3) 0.9416(4) 0.037(5) Uani 1 0 .
O75 O 0.5952(3) 0.9277(2) 0.9311(2) 0.037(3) Uani 1 0 .
C76 C 0.5585(5) 0.9862(3) 0.9553(4) 0.042(5) Uani 1 0 .
C77 C 0.5238(6) 1.0151(4) 0.9223(5) 0.062(6) Uani 1 0 .
C78 C 0.5698(8) 1.0475(5) 0.9160(6) 0.095(9) Uani 1 0 .
C79 C 0.4668(7) 1.0325(4) 0.9360(7) 0.102(9) Uani 1 0 .
C80 C 0.5009(11) 0.9963(7) 0.8807(8) 0.138(8) Uiso 1 0 .
O81 O 0.5638(3) 0.85486(19) 0.9083(2) 0.024(3) Uani 1 0 .
C82 C 0.5446(5) 0.8283(3) 0.8817(3) 0.030(4) Uani 1 0 .
O83 O 0.5800(3) 0.80905(19) 0.8634(2) 0.028(3) Uani 1 0 .
C84 C 0.4730(5) 0.8204(3) 0.8683(4) 0.035(4) Uani 1 0 .
C85 C 0.4321(6) 0.8489(4) 0.8371(5) 0.055(6) Uani 1 0 .
C86 C 0.4362(7) 0.8892(4) 0.8560(5) 0.071(6) Uani 1 0 .
C87 C 0.3618(6) 0.8357(4) 0.8255(5) 0.081(7) Uani 1 0 .
C88 C 0.4561(7) 0.8477(4) 0.7972(5) 0.075(7) Uani 1 0 .
O89 O 0.6423(3) 0.75965(18) 0.82882(19) 0.024(2) Uani 1 0 .
C90 C 0.6669(5) 0.7275(3) 0.8245(3) 0.021(2) Uiso 1 0 .
O91 O 0.7262(3) 0.71889(17) 0.84061(19) 0.021(2) Uani 1 0 .
C92 C 0.6256(5) 0.6973(3) 0.7980(3) 0.025(4) Uani 1 0 .
C93 C 0.6382(5) 0.6931(3) 0.7539(3) 0.026(4) Uani 1 0 .
C94 C 0.5899(6) 0.6620(3) 0.7307(3) 0.036(4) Uani 1 0 .
C95 C 0.6276(7) 0.7316(4) 0.7297(4) 0.057(6) Uani 1 0 .
C96 C 0.7072(7) 0.6788(4) 0.7568(4) 0.060(6) Uani 1 0 .
O97 O 0.8507(3) 0.70289(18) 0.8503(2) 0.026(3) Uani 1 0 .
C98 C 0.9083(5) 0.6925(3) 0.8688(3) 0.021(4) Uani 1 0 .
O99 O 0.9485(3) 0.71225(18) 0.8958(2) 0.024(3) Uani 1 0 .
C100 C 0.9318(5) 0.6534(3) 0.8575(3) 0.026(4) Uani 1 0 .
C101 C 0.9517(5) 0.6542(3) 0.8157(3) 0.031(4) Uani 1 0 .
C102 C 0.9829(7) 0.6156(4) 0.8117(4) 0.057(6) Uani 1 0 .
C103 C 0.8938(6) 0.6604(3) 0.7793(3) 0.046(5) Uani 1 0 .
C104 C 1.0024(7) 0.6862(4) 0.8166(4) 0.058(6) Uani 1 0 .
O105 O 1.0286(3) 0.74473(17) 0.9581(2) 0.022(3) Uani 1 0 .
C106 C 1.0848(5) 0.7579(3) 0.9722(3) 0.023(4) Uani 1 0 .
O107 O 1.1011(3) 0.79357(18) 0.9715(2) 0.025(3) Uani 1 0 .
C108 C 1.1386(5) 0.7294(3) 0.9912(3) 0.029(4) Uani 1 0 .
C109 C 1.1603(5) 0.7049(3) 0.9589(3) 0.027(4) Uani 1 0 .
C110 C 1.2233(6) 0.6835(3) 0.9818(4) 0.046(5) Uani 1 0 .
C111 C 1.1093(6) 0.6750(3) 0.9392(4) 0.044(5) Uani 1 0 .
C112 C 1.1749(6) 0.7309(3) 0.9249(4) 0.039(5) Uani 1 0 .
O113 O 1.1300(3) 0.86864(19) 0.9706(2) 0.029(3) Uani 1 0 .
C114 C 1.1436(5) 0.9050(3) 0.9674(3) 0.023(4) Uani 1 0 .
O115 O 1.1020(3) 0.93006(19) 0.9512(2) 0.037(3) Uani 1 0 .
C116 C 1.2126(5) 0.9181(3) 0.9832(3) 0.026(4) Uani 1 0 .
C117 C 1.2433(6) 0.9296(3) 0.9480(4) 0.040(5) Uani 1 0 .
C118 C 1.2376(6) 0.8967(3) 0.9154(4) 0.048(5) Uani 1 0 .
C119 C 1.2151(6) 0.9677(3) 0.9261(4) 0.047(5) Uani 1 0 .
C120 C 1.3162(6) 0.9359(4) 0.9693(5) 0.068(7) Uani 1 0 .
O121 O 0.8794(3) 0.99903(18) 0.9637(2) 0.024(3) Uani 1 0 .
N122 N 0.8567(4) 0.9771(2) 0.9875(3) 0.022(3) Uani 1 0 .
O123 O 0.7977(3) 0.97040(19) 0.9793(2) 0.028(3) Uani 1 0 .
O124 O 0.8954(4) 0.9628(2) 1.0182(2) 0.036(3) Uani 1 0 .
O125 O 0.6568(4) 0.9624(2) 0.8561(2) 0.039(3) Uani 1 0 .
N126 N 0.6270(6) 0.9325(4) 0.8373(5) 0.077(4) Uiso 1 0 .
O127 O 0.6154(4) 0.9003(2) 0.8506(2) 0.041(3) Uani 1 0 .
O128 O 0.6118(9) 0.9323(5) 0.7958(7) 0.191(7) Uiso 1 0 .
O129 O 0.8048(3) 0.73187(18) 0.9241(2) 0.021(2) Uani 1 0 .
N130 N 0.8403(4) 0.7379(2) 0.9607(3) 0.027(4) Uani 1 0 .
O131 O 0.9011(3) 0.74544(19) 0.9648(2) 0.025(3) Uani 1 0 .
O132 O 0.8165(3) 0.7353(2) 0.9904(2) 0.034(3) Uani 1 0 .
O133 O 1.0151(3) 0.77751(18) 0.8751(2) 0.027(3) Uani 1 0 .
N134 N 1.0252(5) 0.8125(3) 0.8650(3) 0.048(5) Uani 1 0 .
O135 O 1.0560(3) 0.8378(2) 0.8910(2) 0.027(3) Uani 1 0 .
O136 O 1.0035(5) 0.8228(3) 0.8285(3) 0.061(4) Uani 1 0 .
O137 O 0.6795(3) 0.75798(18) 0.91909(19) 0.024(2) Uani 1 0 .
O138 O 0.6629(3) 0.8428(2) 0.8132(2) 0.032(3) Uani 1 0 .
O139 O 1.0099(3) 0.95862(18) 0.9893(2) 0.028(3) Uani 1 0 .
O140 O 1.0244(4) 0.9101(2) 0.8685(2) 0.046(3) Uani 1 0 .
C141 C 0.9711(6) 0.6655(4) 1.0013(4) 0.051(5) Uani 1 0 .
N142 N 1.0242(6) 0.6378(3) 1.0204(4) 0.050(5) Uani 1 0 .
O143 O 1.0737(4) 0.6511(3) 1.0430(3) 0.059(4) Uani 1 0 .
O144 O 1.0153(6) 0.6043(3) 1.0118(4) 0.103(6) Uani 1 0 .
H1 H 0.8721 0.9711 0.7568 0.0756 Uiso 1 0 .
H2 H 0.8534 0.9274 0.7556 0.0756 Uiso 1 0 .
H3 H 0.6917 0.9288 0.7274 0.1726 Uiso 1 0 .
H4 H 0.7535 0.9031 0.7374 0.1726 Uiso 1 0 .
H5 H 0.7334 0.9252 0.7731 0.1726 Uiso 1 0 .
H6 H 0.7446 0.9947 0.7782 0.2195 Uiso 1 0 .
H7 H 0.7628 1.019 0.7432 0.2195 Uiso 1 0 .
H8 H 0.6985 0.9955 0.7336 0.2195 Uiso 1 0 .
H9 H 0.7288 0.9662 0.6759 0.1675 Uiso 1 0 .
H10 H 0.7989 0.9826 0.6849 0.1675 Uiso 1 0 .
H11 H 0.7876 0.9381 0.6834 0.1675 Uiso 1 0 .
H12 H 0.7186 0.8337 1.0547 0.0487 Uiso 1 0 .
H13 H 0.7899 0.8461 1.0586 0.0487 Uiso 1 0 .
H14 H 0.7301 0.8582 1.1275 0.0509 Uiso 1 0 .
H15 H 0.8014 0.8667 1.1268 0.0509 Uiso 1 0 .
H16 H 0.759 0.8994 1.1387 0.0509 Uiso 1 0 .
H17 H 0.8245 0.9105 1.0725 0.0956 Uiso 1 0 .
H18 H 0.7673 0.9287 1.0392 0.0956 Uiso 1 0 .
H19 H 0.7811 0.942 1.0855 0.0956 Uiso 1 0 .
H20 H 0.6658 0.9232 1.0859 0.111 Uiso 1 0 .
H21 H 0.653 0.9095 1.0398 0.111 Uiso 1 0 .
H22 H 0.6425 0.8811 1.074 0.111 Uiso 1 0 .
H23 H 0.7638 0.8185 0.7283 0.0444 Uiso 1 0 .
H24 H 0.8304 0.8392 0.7434 0.0444 Uiso 1 0 .
H25 H 0.86 0.8338 0.6794 0.0578 Uiso 1 0 .
H26 H 0.8516 0.7947 0.6554 0.0578 Uiso 1 0 .
H27 H 0.791 0.8175 0.6599 0.0578 Uiso 1 0 .
H28 H 0.9066 0.7631 0.7607 0.0659 Uiso 1 0 .
H29 H 0.9231 0.7621 0.7176 0.0659 Uiso 1 0 .
H30 H 0.9315 0.8003 0.7432 0.0659 Uiso 1 0 .
H31 H 0.7519 0.7589 0.6892 0.0699 Uiso 1 0 .
H32 H 0.8128 0.7368 0.6839 0.0699 Uiso 1 0 .
H33 H 0.796 0.7372 0.727 0.0699 Uiso 1 0 .
H34 H 1.0093 0.8609 1.0909 0.0474 Uiso 1 0 .
H35 H 0.9371 0.8489 1.0745 0.0474 Uiso 1 0 .
H36 H 0.9891 0.8173 1.1505 0.0531 Uiso 1 0 .
H37 H 0.9235 0.8034 1.1219 0.0531 Uiso 1 0 .
H38 H 0.9768 0.7734 1.1415 0.0531 Uiso 1 0 .
H39 H 0.9197 0.7749 1.0512 0.063 Uiso 1 0 .
H40 H 0.9823 0.7743 1.0353 0.063 Uiso 1 0 .
H41 H 0.9752 0.7462 1.0705 0.063 Uiso 1 0 .
H42 H 1.0815 0.7714 1.1172 0.065 Uiso 1 0 .
H43 H 1.0883 0.7989 1.0813 0.065 Uiso 1 0 .
H44 H 1.0908 0.8157 1.1253 0.065 Uiso 1 0 .
H45 H 0.7001 1.0857 0.8926 0.0686 Uiso 1 0 .
H46 H 0.7706 1.1015 0.9058 0.0686 Uiso 1 0 .
H47 H 0.7355 1.1611 0.8549 0.0803 Uiso 1 0 .
H48 H 0.685 1.1492 0.8141 0.0803 Uiso 1 0 .
H49 H 0.6698 1.1429 0.8572 0.0803 Uiso 1 0 .
H50 H 0.6369 1.0738 0.8362 0.1444 Uiso 1 0 .
H51 H 0.6515 1.0824 0.7934 0.1444 Uiso 1 0 .
H52 H 0.6841 1.0473 0.8199 0.1444 Uiso 1 0 .
H53 H 0.7861 1.0683 0.8186 0.1069 Uiso 1 0 .
H54 H 0.7453 1.0984 0.788 0.1069 Uiso 1 0 .
H55 H 0.8077 1.1115 0.8207 0.1069 Uiso 1 0 .
H56 H 1.0332 1.0714 0.8945 0.0461 Uiso 1 0 .
H57 H 1.0873 1.0417 0.8928 0.0461 Uiso 1 0 .
H58 H 1.1161 1.0748 0.8368 0.0746 Uiso 1 0 .
H59 H 1.0638 1.0857 0.7965 0.0746 Uiso 1 0 .
H60 H 1.0652 1.1066 0.8383 0.0746 Uiso 1 0 .
H61 H 0.9504 1.0894 0.8301 0.0841 Uiso 1 0 .
H62 H 0.9484 1.0676 0.7887 0.0841 Uiso 1 0 .
H63 H 0.9279 1.0464 0.8248 0.0841 Uiso 1 0 .
H64 H 1.0099 0.9937 0.8237 0.0933 Uiso 1 0 .
H65 H 1.0298 1.0151 0.7875 0.0933 Uiso 1 0 .
H66 H 1.082 1.0048 0.8281 0.0933 Uiso 1 0 .
H67 H 0.5271 0.9691 0.9614 0.054 Uiso 1 0 .
H68 H 0.5792 1.0002 0.9798 0.054 Uiso 1 0 .
H69 H 0.604 1.0364 0.9061 0.1075 Uiso 1 0 .
H70 H 0.5463 1.0654 0.8959 0.1075 Uiso 1 0 .
H71 H 0.5869 1.0603 0.9417 0.1075 Uiso 1 0 .
H72 H 0.4822 1.045 0.962 0.1142 Uiso 1 0 .
H73 H 0.4457 1.0509 0.9154 0.1142 Uiso 1 0 .
H74 H 0.4373 1.0125 0.9381 0.1142 Uiso 1 0 .
H75 H 0.4723 0.9759 0.8825 0.1486 Uiso 1 0 .
H76 H 0.4793 1.0152 0.8611 0.1486 Uiso 1 0 .
H77 H 0.5374 0.9866 0.8723 0.1486 Uiso 1 0 .
H78 H 0.4673 0.7953 0.8559 0.0471 Uiso 1 0 .
H79 H 0.4571 0.8205 0.8927 0.0471 Uiso 1 0 .
H80 H 0.48 0.898 0.862 0.0837 Uiso 1 0 .
H81 H 0.4095 0.9064 0.8365 0.0837 Uiso 1 0 .
H82 H 0.422 0.8885 0.8809 0.0837 Uiso 1 0 .
H83 H 0.3453 0.8359 0.8494 0.0931 Uiso 1 0 .
H84 H 0.3371 0.8529 0.8049 0.0931 Uiso 1 0 .
H85 H 0.3594 0.8102 0.8142 0.0931 Uiso 1 0 .
H86 H 0.4517 0.8221 0.7863 0.0874 Uiso 1 0 .
H87 H 0.4309 0.8651 0.7772 0.0874 Uiso 1 0 .
H88 H 0.5004 0.8553 0.8036 0.0874 Uiso 1 0 .
H89 H 0.6341 0.673 0.8119 0.0375 Uiso 1 0 .
H90 H 0.5813 0.7041 0.7947 0.0375 Uiso 1 0 .
H91 H 0.5467 0.6705 0.7285 0.0482 Uiso 1 0 .
H92 H 0.5961 0.658 0.7035 0.0482 Uiso 1 0 .
H93 H 0.5972 0.6383 0.7459 0.0482 Uiso 1 0 .
H94 H 0.6582 0.7502 0.744 0.0697 Uiso 1 0 .
H95 H 0.6333 0.7277 0.7024 0.0697 Uiso 1 0 .
H96 H 0.5848 0.7407 0.7278 0.0697 Uiso 1 0 .
H97 H 0.7144 0.6551 0.7719 0.0728 Uiso 1 0 .
H98 H 0.7127 0.6748 0.7294 0.0728 Uiso 1 0 .
H99 H 0.7375 0.6977 0.7708 0.0728 Uiso 1 0 .
H100 H 0.9683 0.6458 0.8791 0.0383 Uiso 1 0 .
H101 H 0.8978 0.635 0.8554 0.0383 Uiso 1 0 .
H102 H 0.9525 0.5954 0.8118 0.0693 Uiso 1 0 .
H103 H 0.9959 0.6149 0.7863 0.0693 Uiso 1 0 .
H104 H 1.0197 0.6122 0.8346 0.0693 Uiso 1 0 .
H105 H 0.8742 0.6846 0.7823 0.0585 Uiso 1 0 .
H106 H 0.9073 0.6603 0.754 0.0585 Uiso 1 0 .
H107 H 0.8633 0.6401 0.7786 0.0585 Uiso 1 0 .
H108 H 1.0384 0.6822 0.8399 0.0706 Uiso 1 0 .
H109 H 1.0164 0.6852 0.7915 0.0706 Uiso 1 0 .
H110 H 0.9835 0.7108 0.819 0.0706 Uiso 1 0 .
H111 H 1.175 0.7437 1.0068 0.0415 Uiso 1 0 .
H112 H 1.1236 0.7125 1.0095 0.0415 Uiso 1 0 .
H113 H 1.2147 0.6676 1.0033 0.0588 Uiso 1 0 .
H114 H 1.2379 0.6678 0.9624 0.0588 Uiso 1 0 .
H115 H 1.2558 0.702 0.9937 0.0588 Uiso 1 0 .
H116 H 1.0705 0.6878 0.925 0.0569 Uiso 1 0 .
H117 H 1.1249 0.6597 0.9198 0.0569 Uiso 1 0 .
H118 H 1.1008 0.6587 0.9604 0.0569 Uiso 1 0 .
H119 H 1.2062 0.7498 0.9373 0.052 Uiso 1 0 .
H120 H 1.1912 0.7155 0.906 0.052 Uiso 1 0 .
H121 H 1.1361 0.7435 0.9102 0.052 Uiso 1 0 .
H122 H 1.2137 0.9399 1.001 0.0382 Uiso 1 0 .
H123 H 1.2372 0.8975 0.9986 0.0382 Uiso 1 0 .
H124 H 1.1932 0.8927 0.9018 0.0609 Uiso 1 0 .
H125 H 1.2608 0.9038 0.8954 0.0609 Uiso 1 0 .
H126 H 1.2555 0.8735 0.9292 0.0609 Uiso 1 0 .
H127 H 1.2195 0.9878 0.9463 0.0598 Uiso 1 0 .
H128 H 1.2379 0.9746 0.9059 0.0598 Uiso 1 0 .
H129 H 1.1704 0.964 0.9127 0.0598 Uiso 1 0 .
H130 H 1.3341 0.9126 0.9827 0.0806 Uiso 1 0 .
H131 H 1.3383 0.9428 0.9487 0.0806 Uiso 1 0 .
H132 H 1.3206 0.9561 0.9893 0.0806 Uiso 1 0 .
H133 H 0.9574 0.6787 1.0229 0.0639 Uiso 1 0 .
H134 H 0.9866 0.6838 0.9847 0.0639 Uiso 1 0 .
H135 H 0.9356 0.6516 0.9843 0.0639 Uiso 1 0 .

loop_
_atom_site_aniso_label
_atom_site_aniso_U_11
_atom_site_aniso_U_22
_atom_site_aniso_U_33
_atom_site_aniso_U_12
_atom_site_aniso_U_13
_atom_site_aniso_U_23
MN1 0.021(4) 0.013(7) 0.018(9) 0.0022(7) 0.0013(7) 0.0011(6)
MN2 0.017(3) 0.014(7) 0.018(9) 0.0014(7) 0.0007(7) -0.0011(6)
MN3 0.019(4) 0.013(7) 0.019(10) 0.0004(7) 0.0020(7) -0.0017(6)
MN4 0.018(4) 0.012(6) 0.016(8) 0.0004(6) 0.0007(7) 0.0000(6)
MN5 0.027(5) 0.013(7) 0.026(13) 0.0040(7) 0.0067(7) 0.0033(7)
MN6 0.023(4) 0.015(8) 0.025(13) 0.0043(7) 0.0030(7) 0.0011(7)
MN7 0.018(4) 0.019(10) 0.025(13) 0.0022(7) 0.0027(7) -0.0033(7)
MN8 0.017(3) 0.019(10) 0.018(9) -0.0007(7) -0.0017(7) -0.0039(6)
MN9 0.018(3) 0.014(8) 0.020(10) -0.0014(7) 0.0017(7) -0.0033(6)
MN10 0.016(3) 0.011(6) 0.023(12) 0.0000(6) 0.0000(7) -0.0017(6)
MN11 0.016(3) 0.013(7) 0.021(11) 0.0004(7) -0.0010(7) 0.0011(6)
MN12 0.021(4) 0.013(7) 0.023(12) -0.0018(7) 0.0020(7) 0.0017(6)
O13 0.006(4) 0.015(9) 0.032(17) 0.005(3) 0.001(3) 0.001(3)
O14 0.020(5) 0.011(7) 0.025(13) 0.001(3) 0.003(3) -0.002(3)
O15 0.015(5) 0.014(8) 0.023(12) 0.006(3) 0.008(3) 0.003(3)
O16 0.027(6) 0.017(10) 0.019(10) 0.001(3) 0.008(3) 0.003(3)
O17 0.018(5) 0.011(7) 0.027(14) 0.003(3) 0.001(3) 0.000(3)
O18 0.029(7) 0.014(8) 0.032(17) 0.001(3) 0.007(3) 0.001(3)
O19 0.020(5) 0.017(10) 0.020(11) 0.009(3) 0.001(3) 0.001(3)
O20 0.034(8) 0.013(8) 0.017(10) -0.001(3) 0.005(3) -0.004(3)
O21 0.027(6) 0.013(8) 0.024(13) -0.001(3) 0.008(3) -0.002(3)
O22 0.018(5) 0.008(6) 0.021(11) 0.006(3) -0.000(3) 0.000(3)
O23 0.024(6) 0.014(8) 0.021(12) 0.005(3) 0.008(3) -0.001(3)
O24 0.010(4) 0.020(11) 0.024(13) 0.006(3) -0.001(3) 0.002(3)
O25 0.019(5) 0.021(12) 0.026(14) -0.009(3) 0.007(3) 0.002(3)
C26 0.036(10) 0.04(2) 0.020(12) 0.000(6) 0.004(5) -0.002(6)
O27 0.043(10) 0.022(12) 0.024(13) -0.003(4) 0.005(4) 0.002(3)
C28 0.09(2) 0.05(3) 0.06(3) -0.005(8) 0.041(9) 0.003(7)
O33 0.019(5) 0.014(8) 0.021(11) -0.000(3) 0.008(3) -0.006(3)
C34 0.047(12) 0.013(9) 0.026(15) -0.005(5) 0.012(6) -0.008(4)
O35 0.021(6) 0.028(15) 0.028(15) -0.005(3) 0.003(4) 0.002(3)
C36 0.044(11) 0.031(17) 0.032(18) 0.007(6) 0.006(6) 0.007(5)
C37 0.047(12) 0.025(14) 0.015(10) -0.003(5) 0.004(5) -0.009(4)
C38 0.062(15) 0.033(19) 0.021(13) 0.012(6) 0.012(6) 0.001(5)
C39 0.16(3) 0.06(3) 0.04(2) -0.070(10) 0.043(10) -0.014(7)
C40 0.078(19) 0.17(9) 0.04(2) 0.078(12) -0.002(8) -0.024(10)
O41 0.020(5) 0.013(8) 0.026(14) -0.005(3) 0.001(3) -0.001(3)
C42 0.022(7) 0.029(17) 0.016(10) 0.007(5) -0.001(5) 0.002(5)
O43 0.031(7) 0.021(12) 0.017(10) -0.005(3) 0.004(3) -0.002(3)
C44 0.032(9) 0.04(2) 0.028(16) 0.006(5) 0.012(5) -0.004(5)
C45 0.036(10) 0.04(2) 0.026(15) -0.004(6) 0.010(5) -0.002(5)
C46 0.058(14) 0.06(3) 0.013(9) -0.001(7) 0.006(6) -0.001(6)
C47 0.039(11) 0.09(5) 0.04(2) -0.002(7) 0.011(6) 0.004(7)
C48 0.09(2) 0.04(2) 0.05(3) -0.014(7) 0.029(8) -0.018(6)
O49 0.024(6) 0.013(8) 0.020(11) 0.000(3) 0.003(3) 0.001(3)
C50 0.023(8) 0.014(9) 0.019(11) 0.006(5) -0.001(5) 0.002(4)
O51 0.009(4) 0.025(14) 0.019(10) -0.002(3) -0.007(3) -0.002(3)
C52 0.036(10) 0.04(2) 0.026(15) 0.003(6) 0.013(6) -0.003(5)
C53 0.045(12) 0.04(2) 0.033(18) 0.004(6) 0.012(6) 0.002(5)
C54 0.054(13) 0.05(3) 0.014(10) 0.003(6) 0.002(6) 0.006(5)
C55 0.078(18) 0.04(2) 0.034(19) -0.019(7) 0.007(7) 0.004(6)
C56 0.046(12) 0.08(4) 0.027(16) 0.021(7) 0.005(6) 0.017(7)
O57 0.046(10) 0.010(7) 0.05(3) 0.013(4) 0.029(4) 0.012(3)
C58 0.063(15) 0.016(10) 0.022(13) -0.002(6) 0.015(6) 0.008(5)
O59 0.036(8) 0.016(9) 0.04(2) 0.008(3) 0.008(4) 0.005(3)
C60 0.083(19) 0.04(2) 0.06(3) 0.035(7) 0.042(8) 0.027(7)
C62 0.10(2) 0.05(3) 0.07(3) 0.046(8) 0.049(9) 0.034(7)
O65 0.023(6) 0.016(9) 0.04(2) 0.005(3) 0.008(4) 0.006(3)
C66 0.046(12) 0.019(12) 0.023(13) -0.017(6) 0.004(5) -0.004(5)
O67 0.024(6) 0.024(13) 0.031(16) 0.003(3) 0.005(3) 0.008(3)
C68 0.042(11) 0.013(9) 0.05(2) -0.003(5) 0.009(6) 0.006(5)
C69 0.039(10) 0.029(17) 0.025(14) -0.015(5) 0.000(5) 0.008(5)
C70 0.066(16) 0.08(4) 0.04(2) -0.028(8) 0.008(7) 0.020(7)
C71 0.051(14) 0.08(5) 0.06(3) -0.011(8) -0.013(8) 0.052(8)
C72 0.12(3) 0.10(6) 0.032(18) -0.023(11) 0.033(9) 0.005(8)
O73 0.018(5) 0.022(12) 0.04(2) 0.005(3) 0.006(4) -0.002(3)
C74 0.027(9) 0.04(2) 0.04(2) 0.012(6) 0.005(6) 0.000(6)
O75 0.027(7) 0.025(14) 0.06(3) 0.006(4) 0.008(4) -0.002(4)
C76 0.029(9) 0.029(17) 0.07(4) 0.001(6) 0.018(7) -0.015(6)
C77 0.043(12) 0.05(3) 0.08(4) 0.021(7) -0.011(8) -0.033(8)
C78 0.071(18) 0.10(5) 0.12(6) 0.051(11) 0.021(11) 0.058(11)
C79 0.052(14) 0.05(3) 0.22(11) 0.035(8) 0.052(12) 0.010(11)
O81 0.018(5) 0.029(16) 0.022(12) 0.002(3) -0.003(3) -0.002(3)
C82 0.034(9) 0.025(15) 0.023(13) -0.005(5) -0.006(5) -0.002(5)
O83 0.017(5) 0.028(15) 0.035(18) 0.003(3) -0.001(3) -0.011(3)
C84 0.020(7) 0.032(18) 0.04(2) 0.005(5) -0.007(5) -0.010(5)
C85 0.036(10) 0.04(2) 0.07(4) 0.008(6) -0.018(7) 0.005(7)
C86 0.049(13) 0.04(2) 0.10(5) 0.008(7) -0.040(8) -0.005(7)
C87 0.018(8) 0.07(4) 0.13(7) 0.002(7) -0.030(8) -0.006(9)
C88 0.053(14) 0.08(4) 0.07(4) -0.002(8) -0.026(8) 0.030(9)
O89 0.029(7) 0.022(12) 0.014(8) -0.005(3) -0.004(3) -0.007(3)
O91 0.023(6) 0.019(11) 0.016(9) 0.000(3) -0.003(3) -0.004(3)
C92 0.024(8) 0.026(15) 0.020(12) -0.003(5) -0.004(5) -0.003(5)
C93 0.036(10) 0.023(13) 0.017(10) -0.015(5) 0.002(5) -0.008(4)
C94 0.040(10) 0.04(2) 0.023(13) -0.005(6) -0.003(5) -0.008(5)
C95 0.083(19) 0.05(3) 0.028(16) -0.012(8) -0.002(7) 0.001(6)
C96 0.067(16) 0.09(5) 0.033(19) -0.025(8) 0.020(7) -0.034(7)
O97 0.026(7) 0.023(13) 0.029(16) -0.005(3) 0.010(4) -0.009(3)
C98 0.023(8) 0.020(12) 0.020(12) -0.002(5) 0.006(5) 0.002(5)
O99 0.021(6) 0.017(10) 0.031(16) 0.010(3) -0.001(3) -0.007(3)
C100 0.039(10) 0.012(8) 0.021(12) -0.002(5) -0.000(5) -0.004(4)
C101 0.040(10) 0.022(13) 0.035(19) 0.007(5) 0.017(6) -0.013(5)
C102 0.085(19) 0.05(3) 0.04(2) 0.018(8) 0.022(8) -0.005(6)
C103 0.064(15) 0.05(3) 0.019(12) 0.001(7) -0.000(6) -0.004(5)
C104 0.066(16) 0.07(4) 0.05(3) -0.003(8) 0.033(8) 0.002(7)
O105 0.017(5) 0.018(10) 0.027(14) 0.005(3) -0.002(3) 0.005(3)
C106 0.018(7) 0.020(12) 0.026(15) 0.000(5) -0.000(5) 0.004(4)
O107 0.021(6) 0.011(7) 0.04(2) 0.005(3) 0.002(3) 0.006(3)
C108 0.021(7) 0.022(13) 0.04(2) 0.001(5) 0.000(5) 0.011(5)
C109 0.016(7) 0.021(13) 0.04(2) 0.003(5) 0.004(5) -0.001(5)
C110 0.024(8) 0.034(19) 0.08(4) 0.011(6) 0.012(7) 0.003(6)
C111 0.039(11) 0.04(2) 0.05(3) 0.012(6) 0.006(6) -0.013(6)
C112 0.044(11) 0.033(19) 0.05(2) 0.019(6) 0.019(6) 0.012(6)
O113 0.017(5) 0.018(10) 0.05(2) 0.001(3) 0.000(3) 0.004(3)
C114 0.012(6) 0.027(16) 0.029(16) -0.001(5) 0.004(5) -0.002(5)
O115 0.026(7) 0.020(12) 0.06(3) 0.001(4) 0.004(4) 0.017(4)
C116 0.019(7) 0.030(17) 0.023(13) -0.002(5) -0.004(5) 0.001(5)
C117 0.041(11) 0.022(13) 0.06(3) -0.005(6) 0.020(7) -0.002(6)
C118 0.063(15) 0.04(2) 0.05(3) -0.003(6) 0.032(7) -0.004(6)
C119 0.043(11) 0.04(2) 0.07(4) 0.006(6) 0.019(7) 0.016(6)
C120 0.034(11) 0.06(3) 0.11(6) -0.008(7) 0.010(8) 0.008(8)
O121 0.026(7) 0.016(9) 0.030(16) -0.006(3) 0.008(3) 0.004(3)
N122 0.027(8) 0.016(10) 0.021(12) 0.008(4) 0.004(5) -0.003(4)
O123 0.022(6) 0.04(2) 0.024(13) -0.008(4) 0.005(3) -0.004(3)
O124 0.036(8) 0.04(2) 0.025(13) -0.017(4) -0.006(4) 0.006(4)
O125 0.038(9) 0.031(17) 0.04(2) -0.001(4) -0.013(4) 0.002(4)
O127 0.040(9) 0.035(19) 0.034(18) -0.010(4) -0.017(4) 0.022(4)
O129 0.017(5) 0.026(15) 0.014(8) -0.001(3) -0.003(3) 0.003(3)
N130 0.035(9) 0.020(12) 0.021(12) -0.005(4) -0.002(5) -0.003(4)
O131 0.014(5) 0.029(16) 0.027(15) -0.002(3) -0.001(3) 0.003(3)
O132 0.016(5) 0.07(4) 0.017(10) -0.015(4) 0.013(3) -0.004(4)
O133 0.032(7) 0.012(7) 0.04(2) -0.003(3) 0.018(4) 0.002(3)
N134 0.055(13) 0.06(3) 0.025(15) 0.010(6) 0.010(6) 0.005(6)
O135 0.025(6) 0.032(18) 0.024(13) -0.008(3) 0.006(3) -0.007(3)
O136 0.071(15) 0.08(4) 0.035(19) 0.005(5) 0.008(5) 0.002(5)
O137 0.032(7) 0.026(14) 0.013(8) 0.001(3) 0.001(3) 0.001(3)
O138 0.038(9) 0.04(2) 0.012(7) -0.008(4) -0.005(3) 0.006(3)
O139 0.029(7) 0.019(11) 0.031(16) -0.000(3) -0.001(3) -0.007(3)
O140 0.077(16) 0.031(17) 0.035(19) 0.015(4) 0.024(5) 0.002(4)
C141 0.039(11) 0.05(3) 0.06(3) -0.004(7) 0.011(7) 0.023(7)
N142 0.045(11) 0.04(2) 0.07(4) -0.005(6) 0.027(7) 0.002(6)
O143 0.043(10) 0.07(4) 0.06(3) -0.010(5) 0.008(5) 0.008(5)
O144 0.12(2) 0.029(17) 0.17(9) -0.002(6) 0.039(9) -0.023(7)

loop_
_atom_type_symbol
_atom_type_description
_atom_type_scat_dispersion_real
_atom_type_scat_dispersion_imag
_atom_type_scat_source
MN Mn 0.295 0.729 'International Tables Vol. IV (1974) Table 2.2B'
O O 0.008 0.006 'International Tables Vol. IV (1974) Table 2.2B'
N N 0.004 0.003 'International Tables Vol. IV (1974) Table 2.2B'
C C 0.002 0.002 'International Tables Vol. IV (1974) Table 2.2B'
H H 0 0 'International Tables Vol. IV (1974) Table 2.2B'

loop_
_geom_angle_atom_site_label_1
_geom_angle_atom_site_label_2
_geom_angle_atom_site_label_3
_geom_angle
_geom_angle_site_symmetry_1
_geom_angle_site_symmetry_2
_geom_angle_site_symmetry_3
_geom_angle_publ_flag
O13 MN1 O14 84.2(3) . . . no
O13 MN1 O16 80.0(3) . . . no
O13 MN1 O17 172.4(3) . . . no
O13 MN1 O18 98.6(3) . . . no
O13 MN1 O25 92.3(3) . . . no
O14 MN1 O16 83.6(3) . . . no
O14 MN1 O17 88.9(3) . . . no
O14 MN1 O18 90.6(3) . . . no
O14 MN1 O25 174.4(3) . . . no
O16 MN1 O17 96.0(3) . . . no
O16 MN1 O18 174.2(3) . . . no
O16 MN1 O25 91.5(3) . . . no
O17 MN1 O18 84.6(3) . . . no
O17 MN1 O25 94.4(3) . . . no
O18 MN1 O25 94.2(3) . . . no
O13 MN2 O14 83.0(3) . . . no
O13 MN2 O15 83.8(3) . . . no
O13 MN2 O19 92.1(3) . . . no
O13 MN2 O20 88.1(3) . . . no
O13 MN2 O33 174.8(3) . . . no
O14 MN2 O15 79.7(3) . . . no
O14 MN2 O19 94.8(3) . . . no
O14 MN2 O20 170.9(3) . . . no
O14 MN2 O33 95.1(3) . . . no
O15 MN2 O19 173.4(3) . . . no
O15 MN2 O20 101.5(3) . . . no
O15 MN2 O33 91.1(3) . . . no
O19 MN2 O20 83.4(3) . . . no
O19 MN2 O33 93.0(3) . . . no
O20 MN2 O33 93.9(3) . . . no
O13 MN3 O15 83.9(3) . . . no
O13 MN3 O16 80.9(3) . . . no
O13 MN3 O21 95.3(3) . . . no
O13 MN3 O22 174.0(3) . . . no
O13 MN3 O41 93.2(3) . . . no
O15 MN3 O16 84.6(3) . . . no
O15 MN3 O21 89.3(3) . . . no
O15 MN3 O22 90.1(2) . . . no
O15 MN3 O41 176.3(3) . . . no
O16 MN3 O21 173.2(3) . . . no
O16 MN3 O22 98.7(3) . . . no
O16 MN3 O41 92.7(3) . . . no
O21 MN3 O22 84.4(3) . . . no
O21 MN3 O41 93.2(3) . . . no
O22 MN3 O41 92.8(3) . . . no
O14 MN4 O15 79.5(3) . . . no
O14 MN4 O16 84.3(3) . . . no
O14 MN4 O23 172.8(3) . . . no
O14 MN4 O24 101.7(3) . . . no
O14 MN4 O49 91.2(3) . . . no
O15 MN4 O16 83.5(3) . . . no
O15 MN4 O23 94.2(3) . . . no
O15 MN4 O24 170.6(3) . . . no
O15 MN4 O49 95.1(3) . . . no
O16 MN4 O23 91.7(3) . . . no
O16 MN4 O24 87.3(3) . . . no
O16 MN4 O49 175.4(3) . . . no
O23 MN4 O24 84.0(3) . . . no
O23 MN4 O49 92.8(3) . . . no
O24 MN4 O49 94.2(3) . . . no
O17 MN5 O18 83.9(3) . . . no
O17 MN5 O27 88.4(3) . . . no
O17 MN5 O57 178.2(3) . . . no
O17 MN5 O65 94.8(3) . . . no
O17 MN5 O121 95.0(3) . . . no
O18 MN5 O27 88.1(3) . . . no
O18 MN5 O57 95.3(3) . . . no
O18 MN5 O65 178.6(3) . . . no
O18 MN5 O121 91.8(3) . . . no
O27 MN5 O57 89.9(3) . . . no
O27 MN5 O65 92.3(3) . . . no
O27 MN5 O121 176.5(3) . . . no
O57 MN5 O65 86.1(3) . . . no
O57 MN5 O121 86.6(3) . . . no
O65 MN5 O121 87.9(3) . . . no
O18 MN6 O19 93.5(3) . . . no
O18 MN6 O59 92.5(3) . . . no
O18 MN6 O73 175.1(3) . . . no
O18 MN6 O123 93.5(3) . . . no
O18 MN6 O125 93.7(3) . . . no
O19 MN6 O59 173.8(3) . . . no
O19 MN6 O73 90.6(3) . . . no
O19 MN6 O123 89.0(3) . . . no
O19 MN6 O125 92.6(3) . . . no
O59 MN6 O73 83.4(3) . . . no
O59 MN6 O123 92.2(3) . . . no
O59 MN6 O125 85.5(3) . . . no
O73 MN6 O123 83.9(3) . . . no
O73 MN6 O125 88.8(3) . . . no
O123 MN6 O125 172.5(3) . . . no
O19 MN7 O20 82.8(3) . . . no
O19 MN7 O35 88.9(3) . . . no
O19 MN7 O75 95.1(3) . . . no
O19 MN7 O81 178.1(3) . . . no
O19 MN7 O127 91.3(3) . . . no
O20 MN7 O35 86.7(3) . . . no
O20 MN7 O75 175.8(3) . . . no
O20 MN7 O81 95.7(3) . . . no
O20 MN7 O127 93.4(3) . . . no
O35 MN7 O75 89.7(3) . . . no
O35 MN7 O81 92.3(3) . . . no
O35 MN7 O127 179.9(3) . . . no
O75 MN7 O81 86.5(3) . . . no
O75 MN7 O127 90.2(3) . . . no
O81 MN7 O127 87.5(3) . . . no
O20 MN8 O21 93.8(3) . . . no
O20 MN8 O83 93.1(3) . . . no
O20 MN8 O89 174.8(3) . . . no
O20 MN8 O137 90.3(2) . . . no
O20 MN8 O138 94.6(3) . . . no
O21 MN8 O83 171.5(3) . . . no
O21 MN8 O89 90.4(3) . . . no
O21 MN8 O137 93.8(3) . . . no
O21 MN8 O138 86.0(3) . . . no
O83 MN8 O89 83.0(3) . . . no
O83 MN8 O137 91.1(3) . . . no
O83 MN8 O138 88.5(3) . . . no
O89 MN8 O137 86.4(2) . . . no
O89 MN8 O138 88.7(3) . . . no
O137 MN8 O138 175.1(2) . . . no
O21 MN9 O22 84.4(3) . . . no
O21 MN9 O43 89.1(3) . . . no
O21 MN9 O91 93.0(3) . . . no
O21 MN9 O97 179.4(3) . . . no
O21 MN9 O129 89.0(3) . . . no
O22 MN9 O43 87.8(3) . . . no
O22 MN9 O91 176.5(3) . . . no
O22 MN9 O97 96.0(3) . . . no
O22 MN9 O129 91.3(2) . . . no
O43 MN9 O91 94.5(3) . . . no
O43 MN9 O97 90.5(3) . . . no
O43 MN9 O129 177.9(2) . . . no
O91 MN9 O97 86.6(3) . . . no
O91 MN9 O129 86.3(2) . . . no
O97 MN9 O129 91.4(3) . . . no
O22 MN10 O23 93.9(3) . . . no
O22 MN10 O99 93.4(3) . . . no
O22 MN10 O105 176.2(3) . . . no
O22 MN10 O131 96.5(3) . . . no
O22 MN10 O133 91.0(3) . . . no
O23 MN10 O99 172.1(3) . . . no
O23 MN10 O105 89.9(3) . . . no
O23 MN10 O131 92.3(3) . . . no
O23 MN10 O133 91.3(3) . . . no
O99 MN10 O105 82.9(3) . . . no
O99 MN10 O131 89.9(3) . . . no
O99 MN10 O133 85.5(3) . . . no
O105 MN10 O131 83.6(3) . . . no
O105 MN10 O133 88.6(3) . . . no
O131 MN10 O133 171.4(3) . . . no
O23 MN11 O24 81.7(3) . . . no
O23 MN11 O51 88.2(2) . . . no
O23 MN11 O107 94.9(3) . . . no
O23 MN11 O113 176.6(3) . . . no
O23 MN11 O135 89.4(3) . . . no
O24 MN11 O51 85.7(3) . . . no
O24 MN11 O107 174.7(3) . . . no
O24 MN11 O113 96.9(3) . . . no
O24 MN11 O135 93.0(3) . . . no
O51 MN11 O107 90.1(3) . . . no
O51 MN11 O113 94.8(3) . . . no
O51 MN11 O135 177.4(2) . . . no
O107 MN11 O113 86.8(3) . . . no
O107 MN11 O135 91.0(3) . . . no
O113 MN11 O135 87.7(3) . . . no
O17 MN12 O24 93.7(3) . . . no
O17 MN12 O67 90.5(3) . . . no
O17 MN12 O115 173.5(3) . . . no
O17 MN12 O139 96.1(3) . . . no
O17 MN12 O140 92.0(3) . . . no
O24 MN12 O67 175.3(3) . . . no
O24 MN12 O115 92.8(3) . . . no
O24 MN12 O139 88.7(3) . . . no
O24 MN12 O140 93.3(3) . . . no
O67 MN12 O115 83.0(3) . . . no
O67 MN12 O139 93.0(3) . . . no
O67 MN12 O140 84.5(3) . . . no
O115 MN12 O139 83.6(3) . . . no
O115 MN12 O140 88.1(3) . . . no
O139 MN12 O140 171.5(3) . . . no
MN1 O13 MN2 95.2(3) . . . no
MN1 O13 MN3 99.7(3) . . . no
MN2 O13 MN3 94.7(3) . . . no
MN1 O14 MN2 95.7(3) . . . no
MN1 O14 MN4 96.0(3) . . . no
MN2 O14 MN4 100.5(3) . . . no
MN2 O15 MN3 95.9(3) . . . no
MN2 O15 MN4 100.2(3) . . . no
MN3 O15 MN4 94.6(3) . . . no
MN1 O16 MN3 99.3(3) . . . no
MN1 O16 MN4 94.3(3) . . . no
MN3 O16 MN4 95.7(3) . . . no
MN1 O17 MN5 94.8(3) . . . no
MN1 O17 MN12 133.2(3) . . . no
MN5 O17 MN12 131.6(3) . . . no
MN1 O18 MN5 93.8(3) . . . no
MN1 O18 MN6 132.2(3) . . . no
MN5 O18 MN6 123.8(3) . . . no
MN2 O19 MN6 134.5(4) . . . no
MN2 O19 MN7 96.3(3) . . . no
MN6 O19 MN7 126.6(3) . . . no
MN2 O20 MN7 94.8(3) . . . no
MN2 O20 MN8 130.6(3) . . . no
MN7 O20 MN8 127.1(4) . . . no
MN3 O21 MN8 132.0(3) . . . no
MN3 O21 MN9 95.4(3) . . . no
MN8 O21 MN9 132.3(3) . . . no
MN3 O22 MN9 93.2(3) . . . no
MN3 O22 MN10 131.6(3) . . . no
MN9 O22 MN10 123.7(3) . . . no
MN4 O23 MN10 133.6(4) . . . no
MN4 O23 MN11 96.5(3) . . . no
MN10 O23 MN11 127.4(3) . . . no
MN4 O24 MN11 95.5(3) . . . no
MN4 O24 MN12 132.1(3) . . . no
MN11 O24 MN12 128.4(3) . . . no
MN1 O25 C26 125.3(6) . . . no
MN5 O27 C26 124.1(7) . . . no
MN2 O33 C34 126.9(7) . . . no
MN7 O35 C34 123.0(6) . . . no
MN3 O41 C42 126.6(6) . . . no
MN9 O43 C42 122.8(6) . . . no
MN4 O49 C50 123.6(6) . . . no
MN11 O51 C50 124.3(6) . . . no
MN5 O57 C58 129.3(6) . . . no
MN6 O59 C58 135.4(7) . . . no
MN5 O65 C66 130.5(6) . . . no
MN12 O67 C66 134.4(7) . . . no
MN6 O73 C74 131.5(7) . . . no
MN7 O75 C74 133.7(7) . . . no
MN7 O81 C82 127.5(7) . . . no
MN8 O83 C82 137.2(7) . . . no
MN8 O89 C90 131.5(6) . . . no
MN9 O91 C90 133.2(6) . . . no
MN9 O97 C98 129.3(6) . . . no
MN10 O99 C98 136.1(6) . . . no
MN10 O105 C106 132.6(6) . . . no
MN11 O107 C106 131.5(6) . . . no
MN11 O113 C114 132.4(6) . . . no
MN12 O115 C114 139.3(7) . . . no
MN5 O121 N122 127.1(6) . . . no
MN6 O123 N122 125.9(6) . . . no
MN6 O125 N126 128.3(8) . . . no
MN7 O127 N126 123.3(8) . . . no
MN9 O129 N130 137.0(6) . . . no
MN10 O131 N130 130.1(6) . . . no
MN10 O133 N134 121.2(6) . . . no
MN11 O135 N134 122.5(6) . . . no
O121 N122 O123 119.8(8) . . . no
O121 N122 O124 117.8(9) . . . no
O123 N122 O124 122.3(8) . . . no
O125 N126 O127 131.5(13) . . . no
O125 N126 O128 117.8(14) . . . no
O127 N126 O128 110.1(14) . . . no
O129 N130 O131 118.3(8) . . . no
O129 N130 O132 119.1(9) . . . no
O131 N130 O132 122.6(8) . . . no
O133 N134 O135 123.7(9) . . . no
O133 N134 O136 118.7(10) . . . no
O135 N134 O136 117.5(10) . . . no
O143 N142 O144 124.8(13) . . . no
O143 N142 C141 117.7(11) . . . no
O144 N142 C141 117.4(12) . . . no
O25 C26 O27 124.5(10) . . . no
O25 C26 C28 115.7(10) . . . no
O27 C26 C28 119.8(10) . . . no
C26 C28 C29 115.2(12) . . . no
C26 C28 H1 108.1(13) . . . no
C26 C28 H2 108.0(12) . . . no
C29 C28 H1 108.2(13) . . . no
C29 C28 H2 107.8(15) . . . no
H1 C28 H2 109.5(13) . . . no
C28 C29 C30 103.9(16) . . . no
C28 C29 C31 117.7(19) . . . no
C28 C29 C32 112.5(16) . . . no
C30 C29 C31 107(2) . . . no
C30 C29 C32 105.4(17) . . . no
C31 C29 C32 109(2) . . . no
C29 C30 H3 110(2) . . . no
C29 C30 H4 109(2) . . . no
C29 C30 H5 110(2) . . . no
H3 C30 H4 109(3) . . . no
H3 C30 H5 110(3) . . . no
H4 C30 H5 109(3) . . . no
C29 C31 H6 107(3) . . . no
C29 C31 H7 116(3) . . . no
C29 C31 H8 108(3) . . . no
H6 C31 H7 111(3) . . . no
H6 C31 H8 102(3) . . . no
H7 C31 H8 112(3) . . . no
C29 C32 H9 109(2) . . . no
C29 C32 H10 109(2) . . . no
C29 C32 H11 109(2) . . . no
H9 C32 H10 110(3) . . . no
H9 C32 H11 110(3) . . . no
H10 C32 H11 110(2) . . . no
O33 C34 O35 124.9(9) . . . no
O33 C34 C36 115.8(10) . . . no
O35 C34 C36 119.3(10) . . . no
C34 C36 C37 115.1(8) . . . no
C34 C36 H12 108.1(10) . . . no
C34 C36 H13 108.2(10) . . . no
C37 C36 H12 107.9(10) . . . no
C37 C36 H13 108.0(10) . . . no
H12 C36 H13 109.5(10) . . . no
C36 C37 C38 107.5(8) . . . no
C36 C37 C39 106.1(9) . . . no
C36 C37 C40 113.7(10) . . . no
C38 C37 C39 108.3(10) . . . no
C38 C37 C40 107.5(10) . . . no
C39 C37 C40 113.4(13) . . . no
C37 C38 H14 109.4(10) . . . no
C37 C38 H15 109.5(9) . . . no
C37 C38 H16 109.4(9) . . . no
H14 C38 H15 109.6(10) . . . no
H14 C38 H16 109.5(10) . . . no
H15 C38 H16 109.6(12) . . . no
C37 C39 H17 109.7(13) . . . no
C37 C39 H18 108.9(13) . . . no
C37 C39 H19 109.0(12) . . . no
H17 C39 H18 110.1(14) . . . no
H17 C39 H19 110.2(15) . . . no
H18 C39 H19 109.1(16) . . . no
C37 C40 H20 109.1(14) . . . no
C37 C40 H21 109.1(13) . . . no
C37 C40 H22 109.3(14) . . . no
H20 C40 H21 109.6(17) . . . no
H20 C40 H22 109.9(15) . . . no
H21 C40 H22 109.8(17) . . . no
O41 C42 O43 125.1(9) . . . no
O41 C42 C44 113.4(9) . . . no
O43 C42 C44 121.5(9) . . . no
C42 C44 C45 118.5(9) . . . no
C42 C44 H23 107.1(9) . . . no
C42 C44 H24 107.1(9) . . . no
C45 C44 H23 107.2(10) . . . no
C45 C44 H24 107.1(9) . . . no
H23 C44 H24 109.6(11) . . . no
C44 C45 C46 107.8(9) . . . no
C44 C45 C47 111.5(10) . . . no
C44 C45 C48 111.5(9) . . . no
C46 C45 C47 109.9(9) . . . no
C46 C45 C48 106.6(9) . . . no
C47 C45 C48 109.5(10) . . . no
C45 C46 H25 109.5(10) . . . no
C45 C46 H26 109.4(11) . . . no
C45 C46 H27 109.4(10) . . . no
H25 C46 H26 109.5(12) . . . no
H25 C46 H27 109.6(12) . . . no
H26 C46 H27 109.5(11) . . . no
C45 C47 H28 109.5(10) . . . no
C45 C47 H29 109.4(11) . . . no
C45 C47 H30 109.5(12) . . . no
H28 C47 H29 109.5(14) . . . no
H28 C47 H30 109.6(12) . . . no
H29 C47 H30 109.5(12) . . . no
C45 C48 H31 109.5(11) . . . no
C45 C48 H32 109.3(11) . . . no
C45 C48 H33 109.3(11) . . . no
H31 C48 H32 109.6(13) . . . no
H31 C48 H33 109.7(13) . . . no
H32 C48 H33 109.4(13) . . . no
O49 C50 O51 126.5(9) . . . no
O49 C50 C52 111.8(9) . . . no
O51 C50 C52 121.7(9) . . . no
C50 C52 C53 113.7(8) . . . no
C50 C52 H34 108.5(9) . . . no
C50 C52 H35 108.3(10) . . . no
C53 C52 H34 108.5(10) . . . no
C53 C52 H35 108.3(10) . . . no
H34 C52 H35 109.5(10) . . . no
C52 C53 C54 107.9(9) . . . no
C52 C53 C55 109.2(9) . . . no
C52 C53 C56 109.7(9) . . . no
C54 C53 C55 110.1(10) . . . no
C54 C53 C56 110.5(9) . . . no
C55 C53 C56 109.4(10) . . . no
C53 C54 H36 109.3(11) . . . no
C53 C54 H37 109.4(10) . . . no
C53 C54 H38 109.4(10) . . . no
H36 C54 H37 109.6(11) . . . no
H36 C54 H38 109.5(10) . . . no
H37 C54 H38 109.6(12) . . . no
C53 C55 H39 109.4(11) . . . no
C53 C55 H40 109.3(10) . . . no
C53 C55 H41 109.3(11) . . . no
H39 C55 H40 109.7(12) . . . no
H39 C55 H41 109.6(12) . . . no
H40 C55 H41 109.5(13) . . . no
C53 C56 H42 109.5(12) . . . no
C53 C56 H43 109.5(10) . . . no
C53 C56 H44 109.4(11) . . . no
H42 C56 H43 109.5(12) . . . no
H42 C56 H44 109.5(11) . . . no
H43 C56 H44 109.4(13) . . . no
O57 C58 O59 127.8(10) . . . no
O57 C58 C60 117.8(10) . . . no
O59 C58 C60 114.3(11) . . . no
C58 C60 C61 116.8(11) . . . no
C58 C60 H45 107.4(11) . . . no
C58 C60 H46 107.8(11) . . . no
C61 C60 H45 107.3(13) . . . no
C61 C60 H46 107.8(12) . . . no
H45 C60 H46 109.6(12) . . . no
C60 C61 C62 111.6(12) . . . no
C60 C61 C63 95.7(13) . . . no
C60 C61 C64 127.3(15) . . . no
C62 C61 C63 103.5(14) . . . no
C62 C61 C64 115.3(14) . . . no
C63 C61 C64 95.4(14) . . . no
C61 C62 H47 109.7(13) . . . no
C61 C62 H48 109.1(13) . . . no
C61 C62 H49 109.3(12) . . . no
H47 C62 H48 109.7(12) . . . no
H47 C62 H49 109.8(14) . . . no
H48 C62 H49 109.2(15) . . . no
C61 C63 H50 108.3(18) . . . no
C61 C63 H51 107.7(18) . . . no
C61 C63 H52 108.0(19) . . . no
H50 C63 H51 111(2) . . . no
H50 C63 H52 111(2) . . . no
H51 C63 H52 110(2) . . . no
C61 C64 H53 109.0(16) . . . no
C61 C64 H54 108.8(17) . . . no
C61 C64 H55 109.6(16) . . . no
H53 C64 H54 109.2(17) . . . no
H53 C64 H55 110.2(18) . . . no
H54 C64 H55 109.9(17) . . . no
O65 C66 O67 124.8(9) . . . no
O65 C66 C68 118.4(9) . . . no
O67 C66 C68 116.7(10) . . . no
C66 C68 C69 115.9(9) . . . no
C66 C68 H56 107.9(10) . . . no
C66 C68 H57 107.8(9) . . . no
C69 C68 H56 107.8(9) . . . no
C69 C68 H57 107.8(10) . . . no
H56 C68 H57 109.5(11) . . . no
C68 C69 C70 107.8(9) . . . no
C68 C69 C71 111.2(10) . . . no
C68 C69 C72 108.4(9) . . . no
C70 C69 C71 108.5(10) . . . no
C70 C69 C72 110.6(11) . . . no
C71 C69 C72 110.3(11) . . . no
C69 C70 H58 109.4(11) . . . no
C69 C70 H59 109.3(12) . . . no
C69 C70 H60 109.4(12) . . . no
H58 C70 H59 109.5(14) . . . no
H58 C70 H60 109.7(13) . . . no
H59 C70 H60 109.5(13) . . . no
C69 C71 H61 109.3(12) . . . no
C69 C71 H62 109.4(13) . . . no
C69 C71 H63 109.4(11) . . . no
H61 C71 H62 109.6(12) . . . no
H61 C71 H63 109.6(16) . . . no
H62 C71 H63 109.6(14) . . . no
C69 C72 H64 109.2(13) . . . no
C69 C72 H65 109.1(14) . . . no
C69 C72 H66 109.3(14) . . . no
H64 C72 H65 109.7(16) . . . no
H64 C72 H66 109.9(16) . . . no
H65 C72 H66 109.7(15) . . . no
O73 C74 O75 124.0(10) . . . no
O73 C74 C76 118.5(10) . . . no
O75 C74 C76 117.4(10) . . . no
C74 C76 C77 113.4(10) . . . no
C74 C76 H67 108.5(10) . . . no
C74 C76 H68 108.4(10) . . . no
C77 C76 H67 108.5(11) . . . no
C77 C76 H68 108.4(10) . . . no
H67 C76 H68 109.6(12) . . . no
C76 C77 C78 111.2(11) . . . no
C76 C77 C79 108.9(13) . . . no
C76 C77 C80 111.4(13) . . . no
C78 C77 C79 109.8(11) . . . no
C78 C77 C80 105.2(16) . . . no
C79 C77 C80 110.3(15) . . . no
C77 C78 H69 109.1(16) . . . no
C77 C78 H70 109.0(16) . . . no
C77 C78 H71 109.3(14) . . . no
H69 C78 H70 109.6(17) . . . no
H69 C78 H71 109.9(17) . . . no
H70 C78 H71 109.9(18) . . . no
C77 C79 H72 109.4(14) . . . no
C77 C79 H73 108.5(16) . . . no
C77 C79 H74 109.2(13) . . . no
H72 C79 H73 109.7(14) . . . no
H72 C79 H74 110.6(19) . . . no
H73 C79 H74 109.4(17) . . . no
C77 C80 H75 109(2) . . . no
C77 C80 H76 109(2) . . . no
C77 C80 H77 109(2) . . . no
H75 C80 H76 110(2) . . . no
H75 C80 H77 110(2) . . . no
H76 C80 H77 109(2) . . . no
O81 C82 O83 125.8(10) . . . no
O81 C82 C84 117.5(10) . . . no
O83 C82 C84 116.6(9) . . . no
C82 C84 C85 116.4(10) . . . no
C82 C84 H78 107.7(9) . . . no
C82 C84 H79 107.7(10) . . . no
C85 C84 H78 107.7(10) . . . no
C85 C84 H79 107.8(10) . . . no
H78 C84 H79 109.5(11) . . . no
C84 C85 C86 110.3(11) . . . no
C84 C85 C87 109.6(11) . . . no
C84 C85 C88 107.8(11) . . . no
C86 C85 C87 109.2(11) . . . no
C86 C85 C88 112.6(12) . . . no
C87 C85 C88 107.1(12) . . . no
C85 C86 H80 109.1(13) . . . no
C85 C86 H81 109.2(12) . . . no
C85 C86 H82 109.6(13) . . . no
H80 C86 H81 109.3(14) . . . no
H80 C86 H82 109.8(13) . . . no
H81 C86 H82 109.9(14) . . . no
C85 C87 H83 109.7(13) . . . no
C85 C87 H84 109.2(14) . . . no
C85 C87 H85 109.3(12) . . . no
H83 C87 H84 109.7(14) . . . no
H83 C87 H85 109.9(16) . . . no
H84 C87 H85 109.2(15) . . . no
C85 C88 H86 109.4(13) . . . no
C85 C88 H87 109.2(15) . . . no
C85 C88 H88 109.3(14) . . . no
H86 C88 H87 109.7(15) . . . no
H86 C88 H88 109.8(16) . . . no
H87 C88 H88 109.5(14) . . . no
O89 C90 O91 123.9(9) . . . no
O89 C90 C92 118.8(9) . . . no
O91 C90 C92 117.2(9) . . . no
C90 C92 C93 113.5(8) . . . no
C90 C92 H89 108.5(9) . . . no
C90 C92 H90 108.5(9) . . . no
C93 C92 H89 108.4(8) . . . no
C93 C92 H90 108.4(9) . . . no
H89 C92 H90 109.5(10) . . . no
C92 C93 C94 106.2(8) . . . no
C92 C93 C95 111.6(9) . . . no
C92 C93 C96 111.2(9) . . . no
C94 C93 C95 110.5(9) . . . no
C94 C93 C96 108.5(9) . . . no
C95 C93 C96 108.8(10) . . . no
C93 C94 H91 109.4(9) . . . no
C93 C94 H92 109.4(10) . . . no
C93 C94 H93 109.4(9) . . . no
H91 C94 H92 109.5(11) . . . no
H91 C94 H93 109.5(11) . . . no
H92 C94 H93 109.6(10) . . . no
C93 C95 H94 109.4(11) . . . no
C93 C95 H95 109.4(11) . . . no
C93 C95 H96 109.4(11) . . . no
H94 C95 H95 109.5(13) . . . no
H94 C95 H96 109.5(13) . . . no
H95 C95 H96 109.5(13) . . . no
C93 C96 H97 109.5(11) . . . no
C93 C96 H98 109.6(12) . . . no
C93 C96 H99 109.5(11) . . . no
H97 C96 H98 109.4(13) . . . no
H97 C96 H99 109.3(14) . . . no
H98 C96 H99 109.5(13) . . . no
O97 C98 O99 125.8(9) . . . no
O97 C98 C100 118.0(9) . . . no
O99 C98 C100 116.3(9) . . . no
C98 C100 C101 112.8(8) . . . no
C98 C100 H100 108.7(9) . . . no
C98 C100 H101 108.6(9) . . . no
C101 C100 H100 108.6(9) . . . no
C101 C100 H101 108.5(9) . . . no
H100 C100 H101 109.5(9) . . . no
C100 C101 C102 106.7(9) . . . no
C100 C101 C103 111.3(9) . . . no
C100 C101 C104 110.1(8) . . . no
C102 C101 C103 110.2(9) . . . no
C102 C101 C104 108.2(10) . . . no
C103 C101 C104 110.2(10) . . . no
C101 C102 H102 109.3(12) . . . no
C101 C102 H103 109.3(11) . . . no
C101 C102 H104 109.4(11) . . . no
H102 C102 H103 109.6(12) . . . no
H102 C102 H104 109.6(12) . . . no
H103 C102 H104 109.6(14) . . . no
C101 C103 H105 109.4(10) . . . no
C101 C103 H106 109.4(11) . . . no
C101 C103 H107 109.5(10) . . . no
H105 C103 H106 109.5(11) . . . no
H105 C103 H107 109.5(13) . . . no
H106 C103 H107 109.5(11) . . . no
C101 C104 H108 109.4(11) . . . no
C101 C104 H109 109.3(12) . . . no
C101 C104 H110 109.3(11) . . . no
H108 C104 H109 109.7(13) . . . no
H108 C104 H110 109.6(13) . . . no
H109 C104 H110 109.5(13) . . . no
O105 C106 O107 125.3(9) . . . no
O105 C106 C108 118.1(8) . . . no
O107 C106 C108 116.6(9) . . . no
C106 C108 C109 113.6(9) . . . no
C106 C108 H111 108.5(9) . . . no
C106 C108 H112 108.5(9) . . . no
C109 C108 H111 108.4(9) . . . no
C109 C108 H112 108.4(9) . . . no
H111 C108 H112 109.4(10) . . . no
C108 C109 C110 107.4(9) . . . no
C108 C109 C111 111.6(8) . . . no
C108 C109 C112 110.2(8) . . . no
C110 C109 C111 108.8(9) . . . no
C110 C109 C112 109.1(9) . . . no
C111 C109 C112 109.7(10) . . . no
C109 C110 H113 109.4(10) . . . no
C109 C110 H114 109.3(11) . . . no
C109 C110 H115 109.4(10) . . . no
H113 C110 H114 109.5(11) . . . no
H113 C110 H115 109.6(13) . . . no
H114 C110 H115 109.5(11) . . . no
C109 C111 H116 109.5(10) . . . no
C109 C111 H117 109.5(11) . . . no
C109 C111 H118 109.5(11) . . . no
H116 C111 H117 109.5(12) . . . no
H116 C111 H118 109.5(12) . . . no
H117 C111 H118 109.5(11) . . . no
C109 C112 H119 109.5(10) . . . no
C109 C112 H120 109.3(9) . . . no
C109 C112 H121 109.4(10) . . . no
H119 C112 H120 109.6(11) . . . no
H119 C112 H121 109.6(10) . . . no
H120 C112 H121 109.4(12) . . . no
O113 C114 O115 123.5(9) . . . no
O113 C114 C116 118.8(9) . . . no
O115 C114 C116 117.7(9) . . . no
C114 C116 C117 112.5(9) . . . no
C114 C116 H122 108.8(9) . . . no
C114 C116 H123 108.8(9) . . . no
C117 C116 H122 108.6(9) . . . no
C117 C116 H123 108.7(9) . . . no
H122 C116 H123 109.5(10) . . . no
C116 C117 C118 111.6(9) . . . no
C116 C117 C119 112.7(9) . . . no
C116 C117 C120 105.3(10) . . . no
C118 C117 C119 110.1(11) . . . no
C118 C117 C120 108.3(10) . . . no
C119 C117 C120 108.6(9) . . . no
C117 C118 H124 109.4(10) . . . no
C117 C118 H125 109.4(10) . . . no
C117 C118 H126 109.3(11) . . . no
H124 C118 H125 109.7(13) . . . no
H124 C118 H126 109.6(12) . . . no
H125 C118 H126 109.5(12) . . . no
C117 C119 H127 109.5(11) . . . no
C117 C119 H128 109.4(10) . . . no
C117 C119 H129 109.4(10) . . . no
H127 C119 H128 109.6(12) . . . no
H127 C119 H129 109.5(11) . . . no
H128 C119 H129 109.5(13) . . . no
C117 C120 H130 109.3(11) . . . no
C117 C120 H131 109.3(13) . . . no
C117 C120 H132 109.4(12) . . . no
H130 C120 H131 109.5(14) . . . no
H130 C120 H132 109.6(15) . . . no
H131 C120 H132 109.7(13) . . . no
N142 C141 H133 109.3(11) . . . no
N142 C141 H134 109.4(11) . . . no
N142 C141 H135 109.4(12) . . . no
H133 C141 H134 109.5(13) . . . no
H133 C141 H135 109.5(12) . . . no
H134 C141 H135 109.7(13) . . . no

loop_
_geom_bond_atom_site_label_1
_geom_bond_atom_site_label_2
_geom_bond_distance
_geom_bond_site_symmetry_1
_geom_bond_site_symmetry_2
_geom_bond_publ_flag
MN1 O13 1.909(6) . . no
MN1 O14 1.895(6) . . no
MN1 O16 1.947(6) . . no
MN1 O17 1.869(6) . . no
MN1 O18 1.892(6) . . no
MN1 O25 1.894(6) . . no
MN2 O13 1.923(6) . . no
MN2 O14 1.924(6) . . no
MN2 O15 1.909(6) . . no
MN2 O19 1.860(6) . . no
MN2 O20 1.887(6) . . no
MN2 O33 1.903(6) . . no
MN3 O13 1.924(6) . . no
MN3 O15 1.903(6) . . no
MN3 O16 1.897(6) . . no
MN3 O21 1.864(6) . . no
MN3 O22 1.899(6) . . no
MN3 O41 1.907(6) . . no
MN4 O14 1.909(6) . . no
MN4 O15 1.933(6) . . no
MN4 O16 1.908(6) . . no
MN4 O23 1.852(6) . . no
MN4 O24 1.867(6) . . no
MN4 O49 1.904(6) . . no
MN5 O17 1.890(6) . . no
MN5 O18 1.898(6) . . no
MN5 O27 2.148(7) . . no
MN5 O57 1.927(7) . . no
MN5 O65 1.912(7) . . no
MN5 O121 2.242(7) . . no
MN6 O18 1.899(7) . . no
MN6 O19 1.872(6) . . no
MN6 O59 1.957(7) . . no
MN6 O73 1.945(7) . . no
MN6 O123 2.233(7) . . no
MN6 O125 2.190(7) . . no
MN7 O19 1.875(6) . . no
MN7 O20 1.892(6) . . no
MN7 O35 2.156(7) . . no
MN7 O75 1.932(7) . . no
MN7 O81 1.942(7) . . no
MN7 O127 2.225(7) . . no
MN8 O20 1.900(6) . . no
MN8 O21 1.883(6) . . no
MN8 O83 1.947(7) . . no
MN8 O89 1.962(6) . . no
MN8 O137 2.243(6) . . no
MN8 O138 2.262(7) . . no
MN9 O21 1.865(6) . . no
MN9 O22 1.897(6) . . no
MN9 O43 2.160(6) . . no
MN9 O91 1.922(6) . . no
MN9 O97 1.934(7) . . no
MN9 O129 2.267(6) . . no
MN10 O22 1.873(6) . . no
MN10 O23 1.874(6) . . no
MN10 O99 1.945(6) . . no
MN10 O105 1.944(6) . . no
MN10 O131 2.216(7) . . no
MN10 O133 2.216(7) . . no
MN11 O23 1.895(6) . . no
MN11 O24 1.911(6) . . no
MN11 O51 2.139(6) . . no
MN11 O107 1.946(6) . . no
MN11 O113 1.923(7) . . no
MN11 O135 2.256(7) . . no
MN12 O17 1.866(6) . . no
MN12 O24 1.884(6) . . no
MN12 O67 1.936(7) . . no
MN12 O115 1.936(7) . . no
MN12 O139 2.201(7) . . no
MN12 O140 2.219(7) . . no
O25 C26 1.320(12) . . no
O27 C26 1.244(12) . . no
O33 C34 1.265(12) . . no
O35 C34 1.276(13) . . no
O41 C42 1.295(11) . . no
O43 C42 1.236(11) . . no
O49 C50 1.322(11) . . no
O51 C50 1.222(11) . . no
O57 C58 1.248(13) . . no
O59 C58 1.244(12) . . no
O65 C66 1.299(13) . . no
O67 C66 1.261(12) . . no
O73 C74 1.270(13) . . no
O75 C74 1.257(13) . . no
O81 C82 1.263(11) . . no
O83 C82 1.265(12) . . no
O89 C90 1.248(11) . . no
O91 C90 1.276(11) . . no
O97 C98 1.274(11) . . no
O99 C98 1.268(11) . . no
O105 C106 1.253(11) . . no
O107 C106 1.279(11) . . no
O113 C114 1.295(11) . . no
O115 C114 1.256(11) . . no
O121 N122 1.271(10) . . no
O123 N122 1.237(10) . . no
O124 N122 1.235(10) . . no
O125 N126 1.283(14) . . no
O127 N126 1.240(14) . . no
O128 N126 1.325(19) . . no
O129 N130 1.269(10) . . no
O131 N130 1.293(10) . . no
O132 N130 1.217(10) . . no
O133 N134 1.282(11) . . no
O135 N134 1.282(12) . . no
O136 N134 1.227(12) . . no
O143 N142 1.217(13) . . no
O144 N142 1.191(12) . . no
N142 C141 1.491(16) . . no
C26 C28 1.504(16) . . no
C28 C29 1.48(2) . . no
C28 H1 0.950(13) . . no
C28 H2 0.950(13) . . no
C29 C30 1.57(3) . . no
C29 C31 1.46(3) . . no
C29 C32 1.52(3) . . no
C30 H3 0.95(3) . . no
C30 H4 0.96(3) . . no
C30 H5 0.94(3) . . no
C31 H6 1.00(3) . . no
C31 H7 0.87(3) . . no
C31 H8 0.99(3) . . no
C32 H9 0.95(3) . . no
C32 H10 0.95(2) . . no
C32 H11 0.94(3) . . no
C34 C36 1.512(14) . . no
C36 C37 1.526(14) . . no
C36 H12 0.950(11) . . no
C36 H13 0.949(11) . . no
C37 C38 1.513(14) . . no
C37 C39 1.528(16) . . no
C37 C40 1.480(17) . . no
C38 H14 0.950(11) . . no
C38 H15 0.949(12) . . no
C38 H16 0.950(10) . . no
C39 H17 0.940(19) . . no
C39 H18 0.953(14) . . no
C39 H19 0.951(14) . . no
C40 H20 0.949(15) . . no
C40 H21 0.950(15) . . no
C40 H22 0.95(2) . . no
C42 C44 1.526(14) . . no
C44 C45 1.498(14) . . no
C44 H23 0.948(11) . . no
C44 H24 0.950(11) . . no
C45 C46 1.556(15) . . no
C45 C47 1.519(16) . . no
C45 C48 1.541(16) . . no
C46 H25 0.949(12) . . no
C46 H26 0.950(11) . . no
C46 H27 0.950(13) . . no
C47 H28 0.949(12) . . no
C47 H29 0.951(13) . . no
C47 H30 0.949(13) . . no
C48 H31 0.947(15) . . no
C48 H32 0.951(12) . . no
C48 H33 0.950(13) . . no
C50 C52 1.510(14) . . no
C52 C53 1.528(15) . . no
C52 H34 0.949(11) . . no
C52 H35 0.951(11) . . no
C53 C54 1.509(15) . . no
C53 C55 1.555(16) . . no
C53 C56 1.558(17) . . no
C54 H36 0.950(11) . . no
C54 H37 0.949(12) . . no
C54 H38 0.949(11) . . no
C55 H39 0.948(14) . . no
C55 H40 0.950(12) . . no
C55 H41 0.950(12) . . no
C56 H42 0.950(12) . . no
C56 H43 0.950(12) . . no
C56 H44 0.950(14) . . no
C58 C60 1.538(14) . . no
C60 C61 1.445(19) . . no
C60 H45 0.952(13) . . no
C60 H46 0.946(15) . . no
C61 C62 1.529(19) . . no
C61 C63 1.74(3) . . no
C61 C64 1.45(2) . . no
C62 H47 0.945(17) . . no
C62 H48 0.952(14) . . no
C62 H49 0.951(13) . . no
C63 H50 0.94(2) . . no
C63 H51 0.95(2) . . no
C63 H52 0.94(2) . . no
C64 H53 0.950(18) . . no
C64 H54 0.953(18) . . no
C64 H55 0.942(18) . . no
C66 C68 1.518(14) . . no
C68 C69 1.517(15) . . no
C68 H56 0.949(10) . . no
C68 H57 0.950(11) . . no
C69 C70 1.530(15) . . no
C69 C71 1.532(17) . . no
C69 C72 1.534(18) . . no
C70 H58 0.949(15) . . no
C70 H59 0.951(12) . . no
C70 H60 0.948(15) . . no
C71 H61 0.950(17) . . no
C71 H62 0.949(14) . . no
C71 H63 0.949(13) . . no
C72 H64 0.948(15) . . no
C72 H65 0.950(13) . . no
C72 H66 0.947(18) . . no
C74 C76 1.515(15) . . no
C76 C77 1.521(18) . . no
C76 H67 0.949(11) . . no
C76 H68 0.950(12) . . no
C77 C78 1.53(2) . . no
C77 C79 1.520(18) . . no
C77 C80 1.48(2) . . no
C78 H69 0.949(16) . . no
C78 H70 0.950(14) . . no
C78 H71 0.95(2) . . no
C79 H72 0.94(2) . . no
C79 H73 0.956(17) . . no
C79 H74 0.945(16) . . no
C80 H75 0.94(2) . . no
C80 H76 0.95(2) . . no
C80 H77 0.95(2) . . no
C82 C84 1.500(15) . . no
C84 C85 1.528(16) . . no
C84 H78 0.950(10) . . no
C84 H79 0.950(12) . . no
C85 C86 1.515(17) . . no
C85 C87 1.517(17) . . no
C85 C88 1.53(2) . . no
C86 H80 0.952(14) . . no
C86 H81 0.951(13) . . no
C86 H82 0.945(17) . . no
C87 H83 0.945(18) . . no
C87 H84 0.953(15) . . no
C87 H85 0.951(15) . . no
C88 H86 0.947(16) . . no
C88 H87 0.951(13) . . no
C88 H88 0.949(15) . . no
C90 C92 1.494(13) . . no
C92 C93 1.553(13) . . no
C92 H89 0.951(10) . . no
C92 H90 0.949(10) . . no
C93 C94 1.547(14) . . no
C93 C95 1.535(15) . . no
C93 C96 1.528(17) . . no
C94 H91 0.950(11) . . no
C94 H92 0.949(11) . . no
C94 H93 0.949(11) . . no
C95 H94 0.950(13) . . no
C95 H95 0.950(12) . . no
C95 H96 0.949(15) . . no
C96 H97 0.951(15) . . no
C96 H98 0.950(12) . . no
C96 H99 0.950(12) . . no
C98 C100 1.514(13) . . no
C100 C101 1.545(14) . . no
C100 H100 0.949(10) . . no
C100 H101 0.951(10) . . no
C101 C102 1.508(15) . . no
C101 C103 1.503(15) . . no
C101 C104 1.536(16) . . no
C102 H102 0.949(14) . . no
C102 H103 0.949(12) . . no
C102 H104 0.949(14) . . no
C103 H105 0.950(12) . . no
C103 H106 0.950(11) . . no
C103 H107 0.949(12) . . no
C104 H108 0.948(15) . . no
C104 H109 0.949(12) . . no
C104 H110 0.950(13) . . no
C106 C108 1.517(13) . . no
C108 C109 1.521(14) . . no
C108 H111 0.950(10) . . no
C108 H112 0.950(10) . . no
C109 C110 1.549(15) . . no
C109 C111 1.520(15) . . no
C109 C112 1.528(14) . . no
C110 H113 0.949(12) . . no
C110 H114 0.950(12) . . no
C110 H115 0.949(12) . . no
C111 H116 0.950(12) . . no
C111 H117 0.950(11) . . no
C111 H118 0.950(13) . . no
C112 H119 0.948(12) . . no
C112 H120 0.950(11) . . no
C112 H121 0.950(11) . . no
C114 C116 1.499(13) . . no
C116 C117 1.522(15) . . no
C116 H122 0.950(10) . . no
C116 H123 0.949(10) . . no
C117 C118 1.545(15) . . no
C117 C119 1.543(15) . . no
C117 C120 1.549(17) . . no
C118 H124 0.948(13) . . no
C118 H125 0.949(11) . . no
C118 H126 0.951(12) . . no
C119 H127 0.949(13) . . no
C119 H128 0.950(12) . . no
C119 H129 0.950(13) . . no
C120 H130 0.950(14) . . no
C120 H131 0.950(15) . . no
C120 H132 0.948(15) . . no
C141 H133 0.951(14) . . no
C141 H134 0.949(11) . . no
C141 H135 0.949(13) . . no
